data_7211405
loop_
_publ_author_name
'Lago, Ana Bel\'en'
'Carballo, Rosa'
'Fabelo, Oscar'
'Fern\'andez-Hermida, Nuria'
'Lloret, Francesc'
'V\'azquez-L\'opez, Ezequiel M.'

_publ_section_title
;
 Metallosupramolecular compounds based on Cu(ii)/oxalate/twisted NSSN
 ligands showing a new in situ S--C bond cleavage
;
_journal_issue 48
_journal_name_full CrystEngComm
_journal_page_first 10550
_journal_paper_doi 10.1039/c3ce41525b
_journal_volume 15
_journal_year 2013
_chemical_formula_sum 'C14 H11 Cu N2 O7 S2'
_chemical_formula_weight 446.91
_chemical_name_systematic
;
?
;
_space_group_IT_number 14
_symmetry_cell_setting monoclinic
_symmetry_space_group_name_Hall '-P 2yn'
_symmetry_space_group_name_H-M 'P 1 21/n 1'
_atom_sites_solution_hydrogens geom
_atom_sites_solution_primary direct
_atom_sites_solution_secondary difmap
_audit_creation_method SHELXL-97
_cell_angle_alpha 90.00
_cell_angle_beta 95.508(2)
_cell_angle_gamma 90.00
_cell_formula_units_Z 4
_cell_length_a 9.7573(10)
_cell_length_b 16.7259(17)
_cell_length_c 10.2055(10)
_cell_measurement_temperature 293(2)
_cell_volume 1657.8(3)
_computing_cell_refinement 'Bruker SMART'
_computing_data_collection 'Bruker SMART'
_computing_data_reduction 'Bruker SHELXTL'
_computing_molecular_graphics 'Bruker SHELXTL'
_computing_publication_material 'Bruker SHELXTL'
_computing_structure_refinement 'SHELXL-97 (Sheldrick, 1997)'
_computing_structure_solution 'SHELXS-97 (Sheldrick, 1990)'
_diffrn_ambient_temperature 293(2)
_diffrn_measured_fraction_theta_full 0.983
_diffrn_measured_fraction_theta_max 0.983
_diffrn_radiation_monochromator graphite
_diffrn_radiation_source 'fine-focus sealed tube'
_diffrn_radiation_type MoK\a
_diffrn_radiation_wavelength 0.71073
_diffrn_reflns_av_R_equivalents 0.0979
_diffrn_reflns_av_sigmaI/netI 0.1672
_diffrn_reflns_limit_h_max 12
_diffrn_reflns_limit_h_min -12
_diffrn_reflns_limit_k_max 22
_diffrn_reflns_limit_k_min -20
_diffrn_reflns_limit_l_max 12
_diffrn_reflns_limit_l_min -13
_diffrn_reflns_number 10738
_diffrn_reflns_theta_full 28.07
_diffrn_reflns_theta_max 28.07
_diffrn_reflns_theta_min 2.35
_exptl_absorpt_coefficient_mu 1.611
_exptl_absorpt_correction_T_max 0.824
_exptl_absorpt_correction_T_min 0.697
_exptl_absorpt_correction_type multi-scan
_exptl_absorpt_process_details
;
Data were corrected for absorption effects using the program
SADABS (Sheldrick, G.M.; 1996).
;
_exptl_crystal_colour blue
_exptl_crystal_density_diffrn 1.791
_exptl_crystal_density_method 'not measured'
_exptl_crystal_description prism
_exptl_crystal_F_000 904
_exptl_crystal_size_max 0.23
_exptl_crystal_size_mid 0.22
_exptl_crystal_size_min 0.12
_refine_diff_density_max 0.393
_refine_diff_density_min -0.533
_refine_diff_density_rms 0.085
_refine_ls_extinction_method none
_refine_ls_goodness_of_fit_ref 0.754
_refine_ls_hydrogen_treatment mixed
_refine_ls_matrix_type full
_refine_ls_number_parameters 239
_refine_ls_number_reflns 3956
_refine_ls_number_restraints 0
_refine_ls_restrained_S_all 0.754
_refine_ls_R_factor_all 0.1270
_refine_ls_R_factor_gt 0.0455
_refine_ls_shift/su_max 0.001
_refine_ls_shift/su_mean 0.000
_refine_ls_structure_factor_coef Fsqd
_refine_ls_weighting_details 'calc w=1/[\s^2^(Fo^2^)+(0.0106P)^2^+0.0000P] where P=(Fo^2^+2Fc^2^)/3'
_refine_ls_weighting_scheme calc
_refine_ls_wR_factor_gt 0.0568
_refine_ls_wR_factor_ref 0.0685
_reflns_number_gt 1753
_reflns_number_total 3956
_reflns_threshold_expression >2sigma(I)
_cod_data_source_file c3ce41525b.txt
_cod_data_source_block compound2
_cod_depositor_comments
;
The following automatic conversions were performed:

'_symmetry_cell_setting' value 'Monoclinic' changed to 'monoclinic'
according to /home/saulius/struct/CIF-dictionaries/cif_core.dic
dictionary named 'cif_core.dic' version 2.4.2 from 2011-04-26.

Automatic conversion script
Id: cif_fix_values 1891 2012-01-12 08:04:46Z andrius 
;
_cod_original_sg_symbol_H-M P21/n
_cod_database_code 7211405

loop_
_symmetry_equiv_pos_as_xyz
'x, y, z'
'-x+1/2, y+1/2, -z+1/2'
'-x, -y, -z'
'x-1/2, -y-1/2, z-1/2'

loop_
_atom_site_label
_atom_site_type_symbol
_atom_site_fract_x
_atom_site_fract_y
_atom_site_fract_z
_atom_site_U_iso_or_equiv
_atom_site_adp_type
_atom_site_occupancy
_atom_site_symmetry_multiplicity
_atom_site_calc_flag
_atom_site_refinement_flags
Cu1 Cu 0.74731(5) 0.44479(3) 0.61295(4) 0.03390(14) Uani 1 1 d .
O6 O 0.6585(3) 0.54545(15) 0.5541(2) 0.0352(7) Uani 1 1 d .
N1 N 0.8625(3) 0.43643(18) 0.4620(3) 0.0280(8) Uani 1 1 d .
C12 C 0.7928(4) 0.3347(3) 0.8071(4) 0.0364(11) Uani 1 1 d .
O2 O 0.6921(3) 0.46360(16) 0.7891(2) 0.0421(7) Uani 1 1 d .
O3 O 0.8140(3) 0.27348(17) 0.8706(2) 0.0545(9) Uani 1 1 d .
N2 N 1.2311(4) 0.2241(2) -0.3493(3) 0.0452(10) Uani 1 1 d .
O1 O 0.8242(3) 0.34679(15) 0.6901(2) 0.0450(8) Uani 1 1 d .
C4 C 0.9979(4) 0.4131(2) 0.2373(3) 0.0340(10) Uani 1 1 d .
C2 C 0.9629(4) 0.3832(2) 0.4585(3) 0.0349(10) Uani 1 1 d .
H2 H 0.9869 0.3534 0.5341 0.042 Uiso 1 1 calc R
C13 C 0.7172(4) 0.4047(3) 0.8656(4) 0.0374(11) Uani 1 1 d .
C3 C 1.0345(4) 0.3692(2) 0.3500(3) 0.0382(11) Uani 1 1 d .
H3 H 1.1048 0.3315 0.3528 0.046 Uiso 1 1 calc R
C6 C 0.8340(4) 0.4796(2) 0.3547(4) 0.0402(11) Uani 1 1 d .
H6 H 0.7672 0.5192 0.3558 0.048 Uiso 1 1 calc R
C10 C 1.1889(4) 0.2536(2) -0.1315(4) 0.0409(11) Uani 1 1 d .
H10 H 1.1396 0.2440 -0.0595 0.049 Uiso 1 1 calc R
C8 C 1.3548(4) 0.3265(2) -0.2377(3) 0.0365(10) Uani 1 1 d .
H8 H 1.4202 0.3670 -0.2372 0.044 Uiso 1 1 calc R
C7 C 1.3248(4) 0.2821(2) -0.3478(4) 0.0422(11) Uani 1 1 d .
H7 H 1.3698 0.2921 -0.4225 0.051 Uiso 1 1 calc R
C5 C 0.8979(4) 0.4693(2) 0.2405(3) 0.0445(12) Uani 1 1 d .
H5 H 0.8727 0.5006 0.1668 0.053 Uiso 1 1 calc R
C9 C 1.2881(4) 0.3119(2) -0.1252(3) 0.0313(10) Uani 1 1 d .
C11 C 1.1629(4) 0.2097(2) -0.2435(4) 0.0497(12) Uani 1 1 d .
H11 H 1.0971 0.1694 -0.2469 0.060 Uiso 1 1 calc R
C1 C 1.2280(4) 0.3489(2) 0.1308(3) 0.0448(12) Uani 1 1 d .
H1A H 1.2670 0.3668 0.2167 0.054 Uiso 1 1 calc R
H1B H 1.2123 0.2917 0.1350 0.054 Uiso 1 1 calc R
O5 O 0.5415(3) 0.39933(14) 0.5249(2) 0.0350(7) Uani 1 1 d .
O4 O 0.6823(3) 0.39967(17) 0.9794(2) 0.0518(8) Uani 1 1 d .
C14 C 0.5317(4) 0.5425(2) 0.5082(3) 0.0300(10) Uani 1 1 d .
O1W O 0.5621(3) 0.47406(18) 1.1960(3) 0.0662(9) Uani 1 1 d .
H1 H 1.219(4) 0.187(3) -0.429(4) 0.094(17) Uiso 1 1 d .
S1 S 1.06754(12) 0.39963(8) 0.08628(10) 0.0496(3) Uani 1 1 d .
S2 S 1.34433(11) 0.36999(7) 0.01080(9) 0.0461(3) Uani 1 1 d .

loop_
_atom_site_aniso_label
_atom_site_aniso_U_11
_atom_site_aniso_U_22
_atom_site_aniso_U_33
_atom_site_aniso_U_23
_atom_site_aniso_U_13
_atom_site_aniso_U_12
Cu1 0.0396(3) 0.0345(3) 0.0290(3) 0.0033(3) 0.0104(2) 0.0054(3)
O6 0.0344(17) 0.0331(18) 0.0387(15) 0.0035(13) 0.0067(13) -0.0037(14)
N1 0.031(2) 0.029(2) 0.0244(17) 0.0006(16) 0.0036(14) 0.0023(16)
C12 0.042(3) 0.037(3) 0.029(2) 0.003(2) 0.002(2) 0.005(2)
O2 0.059(2) 0.0408(19) 0.0283(15) 0.0053(14) 0.0115(14) 0.0122(15)
O3 0.093(3) 0.040(2) 0.0315(17) 0.0090(15) 0.0134(16) 0.0102(18)
N2 0.057(3) 0.042(3) 0.038(2) -0.0110(19) 0.006(2) -0.006(2)
O1 0.063(2) 0.0453(19) 0.0300(16) 0.0061(14) 0.0196(14) 0.0161(16)
C4 0.035(3) 0.040(3) 0.027(2) -0.002(2) 0.0044(19) -0.002(2)
C2 0.039(3) 0.041(3) 0.025(2) 0.006(2) 0.0045(19) 0.004(2)
C13 0.031(3) 0.047(3) 0.035(3) -0.002(2) 0.006(2) -0.001(2)
C3 0.040(3) 0.045(3) 0.030(2) 0.005(2) 0.007(2) 0.007(2)
C6 0.041(3) 0.045(3) 0.036(2) 0.006(2) 0.008(2) 0.009(2)
C10 0.048(3) 0.041(3) 0.037(3) -0.002(2) 0.017(2) -0.009(2)
C8 0.043(3) 0.034(3) 0.034(2) 0.000(2) 0.012(2) -0.003(2)
C7 0.057(3) 0.041(3) 0.031(3) -0.005(2) 0.015(2) 0.001(2)
C5 0.056(3) 0.056(3) 0.023(2) 0.012(2) 0.008(2) 0.013(3)
C9 0.035(3) 0.028(2) 0.032(2) -0.003(2) 0.009(2) 0.004(2)
C11 0.048(3) 0.044(3) 0.060(3) -0.007(3) 0.015(3) -0.013(2)
C1 0.048(3) 0.059(3) 0.030(2) -0.001(2) 0.015(2) 0.004(2)
O5 0.0359(17) 0.0224(16) 0.0473(17) 0.0060(14) 0.0065(13) 0.0064(13)
O4 0.069(2) 0.058(2) 0.0315(16) 0.0116(15) 0.0218(15) 0.0228(17)
C14 0.040(3) 0.031(3) 0.021(2) 0.001(2) 0.0142(19) -0.004(2)
O1W 0.074(2) 0.067(2) 0.058(2) -0.0080(17) 0.0079(17) 0.0050(18)
S1 0.0509(8) 0.0729(9) 0.0266(6) 0.0033(6) 0.0120(5) 0.0161(7)
S2 0.0455(7) 0.0621(9) 0.0328(6) -0.0132(6) 0.0145(5) -0.0111(6)

loop_
_atom_type_symbol
_atom_type_description
_atom_type_scat_dispersion_real
_atom_type_scat_dispersion_imag
_atom_type_scat_source
C C 0.0033 0.0016 'International Tables Vol C Tables 4.2.6.8 and 6.1.1.4'
H H 0.0000 0.0000 'International Tables Vol C Tables 4.2.6.8 and 6.1.1.4'
N N 0.0061 0.0033 'International Tables Vol C Tables 4.2.6.8 and 6.1.1.4'
O O 0.0106 0.0060 'International Tables Vol C Tables 4.2.6.8 and 6.1.1.4'
S S 0.1246 0.1234 'International Tables Vol C Tables 4.2.6.8 and 6.1.1.4'
Cu Cu 0.3201 1.2651 'International Tables Vol C Tables 4.2.6.8 and 6.1.1.4'

loop_
_geom_angle_atom_site_label_1
_geom_angle_atom_site_label_2
_geom_angle_atom_site_label_3
_geom_angle
_geom_angle_site_symmetry_1
_geom_angle_site_symmetry_3
O1 Cu1 O2 83.83(10) . .
O1 Cu1 O6 173.17(10) . .
O2 Cu1 O6 89.47(10) . .
O1 Cu1 N1 91.70(12) . .
O2 Cu1 N1 161.39(11) . .
O6 Cu1 N1 95.08(11) . .
O1 Cu1 O5 99.91(11) . .
O2 Cu1 O5 96.16(10) . .
O6 Cu1 O5 79.44(9) . .
N1 Cu1 O5 102.41(10) . .
C14 O6 Cu1 117.5(3) . .
C6 N1 C2 116.3(3) . .
C6 N1 Cu1 120.8(3) . .
C2 N1 Cu1 122.7(2) . .
O3 C12 O1 125.9(4) . .
O3 C12 C13 119.8(4) . .
O1 C12 C13 114.2(4) . .
C13 O2 Cu1 112.8(2) . .
C7 N2 C11 120.9(4) . .
C12 O1 Cu1 113.3(3) . .
C5 C4 C3 118.5(3) . .
C5 C4 S1 116.7(3) . .
C3 C4 S1 124.8(3) . .
N1 C2 C3 124.5(3) . .
O4 C13 O2 125.0(4) . .
O4 C13 C12 119.8(4) . .
O2 C13 C12 115.2(3) . .
C4 C3 C2 117.7(4) . .
N1 C6 C5 123.7(4) . .
C11 C10 C9 119.8(3) . .
C7 C8 C9 120.4(4) . .
N2 C7 C8 120.1(4) . .
C4 C5 C6 119.3(4) . .
C10 C9 C8 118.0(4) . .
C10 C9 S2 127.0(3) . .
C8 C9 S2 115.0(3) . .
N2 C11 C10 120.7(4) . .
S2 C1 S1 109.2(2) . .
C14 O5 Cu1 108.3(2) 3_666 .
O5 C14 O6 125.6(4) 3_666 .
O5 C14 C14 118.6(5) 3_666 3_666
O6 C14 C14 115.8(5) . 3_666
C4 S1 C1 103.84(18) . .
C9 S2 C1 105.33(18) . .

loop_
_geom_bond_atom_site_label_1
_geom_bond_atom_site_label_2
_geom_bond_distance
_geom_bond_site_symmetry_2
Cu1 O1 1.938(2) .
Cu1 O2 1.951(2) .
Cu1 O6 1.961(2) .
Cu1 N1 1.997(3) .
Cu1 O5 2.252(3) .
O6 C14 1.281(4) .
N1 C6 1.319(4) .
N1 C2 1.327(4) .
C12 O3 1.218(4) .
C12 O1 1.277(4) .
C12 C13 1.535(5) .
O2 C13 1.267(4) .
N2 C7 1.332(5) .
N2 C11 1.343(5) .
C4 C5 1.358(5) .
C4 C3 1.382(4) .
C4 S1 1.758(4) .
C2 C3 1.385(5) .
C13 O4 1.244(4) .
C6 C5 1.384(5) .
C10 C11 1.362(5) .
C10 C9 1.371(5) .
C8 C7 1.356(5) .
C8 C9 1.395(4) .
C9 S2 1.739(4) .
C1 S2 1.783(3) .
C1 S1 1.800(4) .
O5 C14 1.235(4) 3_666
C14 O5 1.235(4) 3_666
C14 C14 1.553(7) 3_666
